data_4112503
loop_
_publ_author_name
'Reto Dorta'
'Edwin D. Stevens'
'Steven P. Nolan'

_publ_section_title
;
 Double C-H Activation in a Rh-NHC Complex Leading to the Isolation of a
 14-Electron Rh(III) Complex
;
_journal_name_full 'Journal of the American Chemical Society'
_journal_page_first 5054
_journal_page_last 5055
_journal_paper_doi 10.1021/ja049545+
_journal_volume 126
_journal_year 2004
_chemical_formula_sum 'C22 H40 Cl N4 Rh'
_chemical_formula_weight 498.94
_chemical_name_systematic
; 
 ? 
;
_space_group_IT_number 2
_symmetry_cell_setting triclinic
_symmetry_space_group_name_Hall '-P 1'
_symmetry_space_group_name_H-M 'P -1'
_atom_sites_solution_hydrogens geom
_atom_sites_solution_primary direct
_atom_sites_solution_secondary difmap
_audit_creation_method SHELXL-97
_cell_angle_alpha 65.2530(10)
_cell_angle_beta 77.4040(10)
_cell_angle_gamma 73.0780(10)
_cell_formula_units_Z 2
_cell_length_a 9.4003(6)
_cell_length_b 11.8460(8)
_cell_length_c 12.6971(8)
_cell_measurement_reflns_used 7560
_cell_measurement_temperature 150(2)
_cell_measurement_theta_max 29.731
_cell_measurement_theta_min 2.479
_cell_volume 1220.90(14)
_computing_cell_refinement 'Bruker SMART'
_computing_data_collection 'Bruker SMART'
_computing_data_reduction 'Bruker SHELXTL'
_computing_molecular_graphics 'Bruker SHELXTL'
_computing_publication_material 'Bruker SHELXTL'
_computing_structure_refinement 'SHELXL-97 (Sheldrick, 1997)'
_computing_structure_solution 'SHELXS-97 (Sheldrick, 1990)'
_diffrn_ambient_temperature 150(2)
_diffrn_measured_fraction_theta_full 0.889
_diffrn_measured_fraction_theta_max 0.889
_diffrn_measurement_device_type 'CCD area detector'
_diffrn_measurement_method 'phi and omega scans'
_diffrn_radiation_monochromator graphite
_diffrn_radiation_source 'fine-focus sealed tube'
_diffrn_radiation_type MoK\a
_diffrn_radiation_wavelength 0.71073
_diffrn_reflns_av_R_equivalents 0.0230
_diffrn_reflns_av_sigmaI/netI 0.0399
_diffrn_reflns_limit_h_max 13
_diffrn_reflns_limit_h_min -12
_diffrn_reflns_limit_k_max 16
_diffrn_reflns_limit_k_min -9
_diffrn_reflns_limit_l_max 17
_diffrn_reflns_limit_l_min -16
_diffrn_reflns_number 9787
_diffrn_reflns_theta_full 29.73
_diffrn_reflns_theta_max 29.73
_diffrn_reflns_theta_min 2.08
_exptl_absorpt_coefficient_mu 0.823
_exptl_absorpt_correction_T_max 0.862192
_exptl_absorpt_correction_T_min 0.660362
_exptl_absorpt_correction_type empirical
_exptl_crystal_colour yellow
_exptl_crystal_density_diffrn 1.357
_exptl_crystal_description plate
_exptl_crystal_F_000 524
_exptl_crystal_size_max 0.05
_exptl_crystal_size_mid 0.3
_exptl_crystal_size_min 0.5
_refine_diff_density_max 1.057
_refine_diff_density_min -1.116
_refine_diff_density_rms 0.103
_refine_ls_extinction_coef 0.0039(8)
_refine_ls_extinction_expression Fc^*^=kFc[1+0.001xFc^2^\l^3^/sin(2\q)]^-1/4^
_refine_ls_extinction_method SHELXL
_refine_ls_goodness_of_fit_ref 1.044
_refine_ls_hydrogen_treatment mixed
_refine_ls_matrix_type full
_refine_ls_number_parameters 414
_refine_ls_number_reflns 6179
_refine_ls_number_restraints 239
_refine_ls_restrained_S_all 1.027
_refine_ls_R_factor_all 0.0453
_refine_ls_R_factor_gt 0.0366
_refine_ls_shift/su_max 0.010
_refine_ls_shift/su_mean 0.000
_refine_ls_structure_factor_coef Fsqd
_refine_ls_weighting_details 'calc w=1/[\s^2^(Fo^2^)+(0.0600P)^2^+0.0000P] where P=(Fo^2^+2Fc^2^)/3'
_refine_ls_weighting_scheme calc
_refine_ls_wR_factor_gt 0.0910
_refine_ls_wR_factor_ref 0.0947
_reflns_number_gt 5304
_reflns_number_total 6179
_reflns_threshold_expression >2sigma(I)
_cod_data_source_file ja0495452Bsi20040126_120630.cif
_cod_data_source_block nol119m
_cod_database_code 4112503

loop_
_symmetry_equiv_pos_as_xyz
'x, y, z'
'-x, -y, -z'

loop_
_atom_site_label
_atom_site_type_symbol
_atom_site_fract_x
_atom_site_fract_y
_atom_site_fract_z
_atom_site_U_iso_or_equiv
_atom_site_adp_type
_atom_site_occupancy
_atom_site_symmetry_multiplicity
_atom_site_calc_flag
_atom_site_refinement_flags
Rh1 Rh 0.681367(19) -0.217586(18) 0.281690(16) 0.01794(8) Uani 1 1 d U
Cl1 Cl 0.95645(6) -0.31039(6) 0.24112(6) 0.02507(13) Uani 1 1 d U
C1 C 0.5705(3) -0.3045(2) 0.2224(2) 0.0195(5) Uani 1 1 d U
N1 N 0.4203(2) -0.2896(2) 0.26127(19) 0.0213(4) Uani 1 1 d U
N2 N 0.5908(2) -0.3775(2) 0.15753(18) 0.0204(4) Uani 1 1 d U
C2 C 0.3502(3) -0.3521(3) 0.2253(2) 0.0247(5) Uani 1 1 d U
H2 H 0.255(4) -0.355(3) 0.248(3) 0.045(10) Uiso 1 1 d .
N3 N 0.7721(2) 0.00873(19) 0.27288(18) 0.0206(4) Uani 1 1 d U
C3 C 0.4558(3) -0.4080(3) 0.1605(2) 0.0241(5) Uani 1 1 d U
H3 H 0.449(3) -0.456(3) 0.122(2) 0.016(7) Uiso 1 1 d .
N4 N 0.7832(2) -0.1266(2) 0.45158(18) 0.0218(4) Uani 1 1 d U
C4 C 0.3523(3) -0.2178(3) 0.3385(2) 0.0246(5) Uani 1 1 d U
C5 C 0.4600(3) -0.1354(3) 0.3211(2) 0.0226(5) Uani 1 1 d U
H5A H 0.448(4) -0.117(3) 0.383(3) 0.035(9) Uiso 1 1 d .
H5B H 0.434(4) -0.059(3) 0.263(3) 0.031(8) Uiso 1 1 d .
C6 C 0.3347(4) -0.3156(3) 0.4644(3) 0.0348(6) Uani 1 1 d U
H6A H 0.294(5) -0.269(4) 0.518(4) 0.070(13) Uiso 1 1 d .
H6B H 0.269(4) -0.369(3) 0.469(3) 0.042(10) Uiso 1 1 d .
H6C H 0.425(4) -0.365(3) 0.488(3) 0.043(10) Uiso 1 1 d .
C7 C 0.1984(3) -0.1357(3) 0.3012(3) 0.0334(6) Uani 1 1 d U
H7A H 0.207(4) -0.074(3) 0.222(3) 0.047(10) Uiso 1 1 d .
H7B H 0.125(4) -0.188(3) 0.311(3) 0.035(9) Uiso 1 1 d .
H7C H 0.162(4) -0.087(4) 0.345(3) 0.046(10) Uiso 1 1 d .
C8 C 0.7359(3) -0.4229(2) 0.0937(2) 0.0223(5) Uani 1 1 d U
C9 C 0.7063(3) -0.4789(3) 0.0136(3) 0.0286(6) Uani 1 1 d U
H9A H 0.804(4) -0.505(3) -0.027(3) 0.030(8) Uiso 1 1 d .
H9B H 0.668(4) -0.556(4) 0.055(3) 0.056(11) Uiso 1 1 d .
H8C H 0.644(3) -0.414(3) -0.047(3) 0.026(8) Uiso 1 1 d .
C10 C 0.8053(3) -0.3076(3) 0.0172(2) 0.0259(5) Uani 1 1 d U
H10A H 0.827(3) -0.268(3) 0.060(2) 0.020(7) Uiso 1 1 d .
H10B H 0.897(4) -0.338(3) -0.022(3) 0.040(9) Uiso 1 1 d .
H10C H 0.734(4) -0.245(3) -0.036(3) 0.036(9) Uiso 1 1 d .
C11 C 0.8351(3) -0.5259(3) 0.1856(3) 0.0287(6) Uani 1 1 d U
H11A H 0.789(4) -0.591(3) 0.229(3) 0.026(8) Uiso 1 1 d .
H11B H 0.851(3) -0.491(3) 0.237(3) 0.022(7) Uiso 1 1 d .
H11C H 0.931(4) -0.564(3) 0.154(3) 0.046(10) Uiso 1 1 d .
C12 C 0.7527(3) -0.1116(2) 0.3448(2) 0.0193(4) Uani 1 1 d U
C13 C 0.8102(3) 0.0671(3) 0.3346(3) 0.0289(6) Uani 1 1 d U
H14 H 0.828(4) 0.152(3) 0.296(3) 0.038(9) Uiso 1 1 d .
C14 C 0.8176(3) -0.0170(3) 0.4446(3) 0.0283(5) Uani 1 1 d U
H14 H 0.838(3) -0.004(3) 0.505(3) 0.029(8) Uiso 1 1 d .
C15 C 0.7478(3) 0.0775(2) 0.1470(2) 0.0256(5) Uani 1 1 d U
C16 C 0.7454(4) -0.0139(3) 0.0927(3) 0.0328(6) Uani 1 1 d U
H16A H 0.666(3) -0.056(2) 0.129(2) 0.004(5) Uiso 1 1 d .
H16B H 0.841(4) -0.081(3) 0.098(3) 0.043(9) Uiso 1 1 d .
H16C H 0.736(4) 0.037(3) 0.009(3) 0.048(10) Uiso 1 1 d .
C17 C 0.5994(3) 0.1770(3) 0.1377(3) 0.0317(6) Uani 1 1 d U
H17A H 0.524(4) 0.135(3) 0.176(3) 0.038(9) Uiso 1 1 d .
H17B H 0.580(4) 0.226(3) 0.055(3) 0.031(8) Uiso 1 1 d .
H17C H 0.601(4) 0.235(3) 0.174(3) 0.031(8) Uiso 1 1 d .
C18 C 0.8798(4) 0.1428(3) 0.0818(3) 0.0380(7) Uani 1 1 d U
H18A H 0.975(4) 0.076(3) 0.093(3) 0.037(9) Uiso 1 1 d .
H18B H 0.889(4) 0.202(3) 0.112(3) 0.039(9) Uiso 1 1 d .
H18C H 0.872(4) 0.184(3) -0.004(3) 0.045(10) Uiso 1 1 d .
C19 C 0.7796(3) -0.2429(3) 0.5633(2) 0.0282(6) Uani 1 1 d U
C20 C 0.8849(4) -0.3597(3) 0.5444(3) 0.0405(7) Uani 1 1 d U
H20A H 0.825(4) -0.373(3) 0.491(3) 0.049(10) Uiso 1 1 d .
H20B H 0.987(5) -0.339(4) 0.523(3) 0.054(11) Uiso 1 1 d .
H20C H 0.885(4) -0.435(4) 0.615(3) 0.050(11) Uiso 1 1 d .
C21 C 0.6180(4) -0.2576(4) 0.6034(3) 0.0388(7) Uani 1 1 d U
H21A H 0.563(4) -0.175(4) 0.611(3) 0.050(11) Uiso 1 1 d .
H21B H 0.606(4) -0.331(4) 0.683(3) 0.052(10) Uiso 1 1 d .
H21C H 0.580(5) -0.270(4) 0.541(4) 0.064(12) Uiso 1 1 d .
C22 C 0.8348(5) -0.2220(4) 0.6588(3) 0.0469(8) Uani 1 1 d U
H22A H 0.944(5) -0.211(4) 0.632(4) 0.057(12) Uiso 1 1 d .
H22B H 0.760(5) -0.142(4) 0.680(3) 0.062(12) Uiso 1 1 d .
H22C H 0.831(5) -0.303(4) 0.732(4) 0.069(14) Uiso 1 1 d .
H1 H 0.669(3) -0.316(3) 0.395(3) 0.028(8) Uiso 1 1 d .

loop_
_atom_site_aniso_label
_atom_site_aniso_U_11
_atom_site_aniso_U_22
_atom_site_aniso_U_33
_atom_site_aniso_U_23
_atom_site_aniso_U_13
_atom_site_aniso_U_12
Rh1 0.01367(10) 0.02166(11) 0.02055(11) -0.00983(8) -0.00136(6) -0.00464(7)
Cl1 0.0143(2) 0.0315(3) 0.0332(3) -0.0164(3) -0.0035(2) -0.0038(2)
C1 0.0164(10) 0.0202(11) 0.0229(11) -0.0087(9) -0.0039(9) -0.0035(9)
N1 0.0135(9) 0.0285(11) 0.0274(10) -0.0152(9) -0.0013(8) -0.0064(8)
N2 0.0156(9) 0.0222(10) 0.0259(10) -0.0118(8) -0.0026(7) -0.0036(8)
C2 0.0173(11) 0.0289(13) 0.0316(13) -0.0135(11) -0.0011(10) -0.0089(10)
N3 0.0211(9) 0.0196(10) 0.0221(9) -0.0094(8) 0.0000(8) -0.0057(8)
C3 0.0218(11) 0.0279(13) 0.0290(13) -0.0134(11) -0.0029(10) -0.0108(10)
N4 0.0200(9) 0.0252(10) 0.0215(9) -0.0098(8) -0.0024(8) -0.0055(8)
C4 0.0155(10) 0.0320(13) 0.0304(12) -0.0170(11) 0.0010(9) -0.0062(9)
C5 0.0208(11) 0.0254(13) 0.0277(13) -0.0161(11) -0.0012(9) -0.0059(10)
C6 0.0298(15) 0.0474(18) 0.0329(15) -0.0185(14) 0.0067(12) -0.0197(14)
C7 0.0168(12) 0.0435(17) 0.0487(18) -0.0316(15) 0.0009(11) -0.0015(11)
C8 0.0195(11) 0.0263(12) 0.0251(12) -0.0145(10) -0.0013(9) -0.0045(9)
C9 0.0270(13) 0.0303(14) 0.0357(14) -0.0205(12) -0.0035(11) -0.0049(11)
C10 0.0227(12) 0.0318(14) 0.0254(12) -0.0146(11) 0.0024(10) -0.0075(11)
C11 0.0234(13) 0.0256(14) 0.0378(15) -0.0143(12) -0.0063(11) -0.0009(11)
C12 0.0160(10) 0.0210(11) 0.0202(11) -0.0071(9) -0.0021(8) -0.0044(9)
C13 0.0313(13) 0.0242(13) 0.0369(14) -0.0158(11) -0.0028(11) -0.0087(11)
C14 0.0290(13) 0.0324(14) 0.0329(13) -0.0201(11) -0.0060(11) -0.0068(11)
C15 0.0254(12) 0.0230(12) 0.0213(11) -0.0037(10) -0.0002(9) -0.0043(10)
C16 0.0396(16) 0.0342(15) 0.0226(13) -0.0110(12) -0.0031(12) -0.0057(13)
C17 0.0293(14) 0.0251(14) 0.0309(14) -0.0064(12) -0.0023(11) 0.0008(11)
C18 0.0318(15) 0.0381(17) 0.0343(16) -0.0072(14) 0.0079(12) -0.0124(13)
C19 0.0257(12) 0.0329(14) 0.0223(12) -0.0064(10) -0.0049(10) -0.0059(11)
C20 0.0402(17) 0.0329(16) 0.0360(16) -0.0034(13) -0.0087(14) -0.0020(13)
C21 0.0324(15) 0.051(2) 0.0267(14) -0.0082(14) 0.0022(12) -0.0145(14)
C22 0.056(2) 0.055(2) 0.0293(16) -0.0088(15) -0.0148(15) -0.0159(18)

loop_
_atom_type_symbol
_atom_type_description
_atom_type_scat_dispersion_real
_atom_type_scat_dispersion_imag
_atom_type_scat_source
C C 0.0033 0.0016 'International Tables Vol C Tables 4.2.6.8 and 6.1.1.4'
H H 0.0000 0.0000 'International Tables Vol C Tables 4.2.6.8 and 6.1.1.4'
N N 0.0061 0.0033 'International Tables Vol C Tables 4.2.6.8 and 6.1.1.4'
Cl Cl 0.1484 0.1585 'International Tables Vol C Tables 4.2.6.8 and 6.1.1.4'
Rh Rh -1.1178 0.9187 'International Tables Vol C Tables 4.2.6.8 and 6.1.1.4'

loop_
_geom_angle_atom_site_label_1
_geom_angle_atom_site_label_2
_geom_angle_atom_site_label_3
_geom_angle
_geom_angle_publ_flag
C12 Rh1 C5 90.59(10) y
C12 Rh1 C1 169.50(9) y
C5 Rh1 C1 78.99(10) y
C12 Rh1 Cl1 85.51(7) y
C5 Rh1 Cl1 176.05(7) y
C1 Rh1 Cl1 104.92(6) y
C12 Rh1 H16A 84.8(7) y
C5 Rh1 H16A 83.9(7) y
C1 Rh1 H16A 92.7(7) y
Cl1 Rh1 H16A 96.3(7) y
C12 Rh1 H1 92.2(12) y
C5 Rh1 H1 86.5(12) y
C1 Rh1 H1 88.5(12) y
Cl1 Rh1 H1 93.0(12) y
H16A Rh1 H1 169.9(13) y
N1 C1 N2 103.1(2) y
N1 C1 Rh1 113.44(17) y
N2 C1 Rh1 143.44(17) y
C2 N1 C1 112.6(2) y
C2 N1 C4 126.9(2) y
C1 N1 C4 120.4(2) y
C1 N2 C3 110.5(2) y
C1 N2 C8 126.1(2) y
C3 N2 C8 123.3(2) y
C3 C2 N1 106.5(2) y
C3 C2 H2 131(2) n
N1 C2 H2 122(2) n
C12 N3 C13 111.0(2) y
C12 N3 C15 127.3(2) y
C13 N3 C15 121.6(2) y
C2 C3 N2 107.2(2) y
C2 C3 H3 130.7(18) n
N2 C3 H3 122.0(18) n
C12 N4 C14 110.4(2) y
C12 N4 C19 126.6(2) y
C14 N4 C19 123.0(2) y
N1 C4 C5 105.48(19) y
N1 C4 C7 108.8(2) y
C5 C4 C7 111.4(2) y
N1 C4 C6 107.8(2) y
C5 C4 C6 113.1(2) y
C7 C4 C6 110.0(2) y
C4 C5 Rh1 113.23(17) y
C4 C5 H5A 109(2) n
Rh1 C5 H5A 112(2) n
C4 C5 H5B 109(2) n
Rh1 C5 H5B 109(2) n
H5A C5 H5B 104(3) n
C4 C6 H6A 109(3) n
C4 C6 H6B 109(2) n
H6A C6 H6B 112(3) n
C4 C6 H6C 111(2) n
H6A C6 H6C 105(3) n
H6B C6 H6C 111(3) n
C4 C7 H7A 111(2) n
C4 C7 H7B 113.0(19) y
H7A C7 H7B 110(3) n
C4 C7 H7C 108(2) n
H7A C7 H7C 104(3) n
H7B C7 H7C 110(3) n
N2 C8 C11 107.3(2) y
N2 C8 C9 109.9(2) y
C11 C8 C9 110.0(2) y
N2 C8 C10 108.5(2) y
C11 C8 C10 113.0(2) y
C9 C8 C10 108.2(2) y
C8 C9 H9A 106.7(19) n
C8 C9 H9B 114(2) n
H9A C9 H9B 106(3) n
C8 C9 H8C 111.6(18) n
H9A C9 H8C 106(2) n
H9B C9 H8C 112(3) n
C8 C10 H10A 113.3(17) n
C8 C10 H10B 108(2) n
H10A C10 H10B 107(3) n
C8 C10 H10C 108(2) n
H10A C10 H10C 107(3) n
H10B C10 H10C 113(3) n
C8 C11 H11A 109.8(19) n
C8 C11 H11B 109.7(17) n
H11A C11 H11B 108(3) n
C8 C11 H11C 114(2) n
H11A C11 H11C 106(3) n
H11B C11 H11C 109(3) n
N3 C12 N4 104.0(2) y
N3 C12 Rh1 120.20(17) y
N4 C12 Rh1 135.74(18) y
C14 C13 N3 106.8(2) y
C14 C13 H14 132(2) n
N3 C13 H14 121(2) n
C13 C14 N4 107.8(2) y
C13 C14 H14 126(2) n
N4 C14 H14 126(2) n
N3 C15 C16 111.3(2) y
N3 C15 C17 108.4(2) y
C16 C15 C17 110.3(3) y
N3 C15 C18 108.2(2) y
C16 C15 C18 107.9(2) y
C17 C15 C18 110.7(2) y
C15 C16 H16A 111.6(15) y
C15 C16 H16B 113(2) n
H16A C16 H16B 107(2) n
C15 C16 H16C 106(2) n
H16A C16 H16C 112(3) n
H16B C16 H16C 107(3) n
C15 C17 H17A 108(2) n
C15 C17 H17B 111.0(19) n
H17A C17 H17B 108(3) n
C15 C17 H17C 110.3(19) n
H17A C17 H17C 109(3) n
H17B C17 H17C 110(3) n
C15 C18 H18A 108.4(19) n
C15 C18 H18B 113(2) n
H18A C18 H18B 106(3) n
C15 C18 H18C 111(2) n
H18A C18 H18C 107(3) n
H18B C18 H18C 111(3) n
N4 C19 C20 109.6(2) y
N4 C19 C21 109.0(2) y
C20 C19 C21 113.0(3) y
N4 C19 C22 108.7(2) y
C20 C19 C22 108.5(3) y
C21 C19 C22 107.9(3) y
C19 C20 H20A 100(2) n
C19 C20 H20B 104(2) n
H20A C20 H20B 127(3) n
C19 C20 H20C 111(2) n
H20A C20 H20C 103(3) n
H20B C20 H20C 110(3) n
C19 C21 H21A 104(2) n
C19 C21 H21B 113(2) n
H21A C21 H21B 109(3) n
C19 C21 H21C 109(2) n
H21A C21 H21C 111(3) n
H21B C21 H21C 111(3) n
C19 C22 H22A 109(2) n
C19 C22 H22B 112(2) n
H22A C22 H22B 113(3) n
C19 C22 H22C 106(2) n
H22A C22 H22C 110(3) n
H22B C22 H22C 107(3) n

loop_
_geom_bond_atom_site_label_1
_geom_bond_atom_site_label_2
_geom_bond_distance
_geom_bond_publ_flag
Rh1 C12 2.058(2) y
Rh1 C5 2.074(3) y
Rh1 C1 2.081(2) y
Rh1 Cl1 2.5296(6) y
Rh1 H16A 2.07(2) y
Rh1 H1 1.43(3) y
C1 N1 1.375(3) y
C1 N2 1.376(3) y
N1 C2 1.374(3) y
N1 C4 1.484(3) y
N2 C3 1.406(3) y
N2 C8 1.504(3) y
C2 C3 1.348(4) y
C2 H2 0.88(4) n
N3 C12 1.374(3) y
N3 C13 1.393(3) y
N3 C15 1.493(3) y
C3 H3 0.91(3) n
N4 C12 1.375(3) y
N4 C14 1.391(3) y
N4 C19 1.510(3) y
C4 C5 1.524(4) y
C4 C7 1.536(4) y
C4 C6 1.540(4) y
C5 H5A 0.87(4) n
C5 H5B 0.90(3) n
C6 H6A 1.00(5) n
C6 H6B 0.98(4) n
C6 H6C 0.91(4) n
C7 H7A 0.97(4) n
C7 H7B 1.01(3) n
C7 H7C 0.92(4) n
C8 C11 1.530(4) y
C8 C9 1.531(4) y
C8 C10 1.539(4) y
C9 H9A 0.99(3) n
C9 H9B 0.97(4) n
C9 H8C 0.99(3) n
C10 H10A 0.94(3) n
C10 H10B 0.95(4) n
C10 H10C 0.97(3) n
C11 H11A 0.91(3) n
C11 H11B 0.95(3) n
C11 H11C 0.97(4) n
C13 C14 1.337(4) y
C13 H14 0.96(3) n
C14 H14 0.91(3) n
C15 C16 1.515(4) y
C15 C17 1.531(4) y
C15 C18 1.548(4) y
C16 H16A 0.94(3) y
C16 H16B 1.00(4) n
C16 H16C 0.98(4) n
C17 H17A 0.92(4) n
C17 H17B 0.99(3) n
C17 H17C 0.97(3) n
C18 H18A 1.00(3) n
C18 H18B 0.97(4) n
C18 H18C 1.00(4) n
C19 C20 1.526(4) y
C19 C21 1.529(4) y
C19 C22 1.549(4) y
C20 H20A 1.05(4) n
C20 H20B 1.01(4) n
C20 H20C 0.97(4) n
C21 H21A 0.99(4) n
C21 H21B 1.03(4) n
C21 H21C 1.02(5) n
C22 H22A 1.04(4) n
C22 H22B 1.09(4) n
C22 H22C 1.02(4) n

loop_
_geom_torsion_atom_site_label_1
_geom_torsion_atom_site_label_2
_geom_torsion_atom_site_label_3
_geom_torsion_atom_site_label_4
_geom_torsion
C12 Rh1 C1 N1 -21.5(6)
C5 Rh1 C1 N1 -14.00(18)
Cl1 Rh1 C1 N1 165.49(16)
C12 Rh1 C1 N2 160.5(4)
C5 Rh1 C1 N2 168.0(3)
Cl1 Rh1 C1 N2 -12.5(3)
N2 C1 N1 C2 1.3(3)
Rh1 C1 N1 C2 -177.43(17)
N2 C1 N1 C4 178.4(2)
Rh1 C1 N1 C4 -0.4(3)
N1 C1 N2 C3 -1.5(3)
Rh1 C1 N2 C3 176.6(2)
N1 C1 N2 C8 179.9(2)
Rh1 C1 N2 C8 -2.0(4)
C1 N1 C2 C3 -0.7(3)
C4 N1 C2 C3 -177.5(2)
N1 C2 C3 N2 -0.3(3)
C1 N2 C3 C2 1.1(3)
C8 N2 C3 C2 179.8(2)
C2 N1 C4 C5 -163.2(2)
C1 N1 C4 C5 20.2(3)
C2 N1 C4 C7 -43.6(4)
C1 N1 C4 C7 139.8(2)
C2 N1 C4 C6 75.8(3)
C1 N1 C4 C6 -100.8(3)
N1 C4 C5 Rh1 -30.9(3)
C7 C4 C5 Rh1 -148.8(2)
C6 C4 C5 Rh1 86.7(2)
C12 Rh1 C5 C4 -155.9(2)
C1 Rh1 C5 C4 25.50(19)
Cl1 Rh1 C5 C4 -147.4(11)
C1 N2 C8 C11 71.3(3)
C3 N2 C8 C11 -107.2(3)
C1 N2 C8 C9 -169.2(2)
C3 N2 C8 C9 12.4(3)
C1 N2 C8 C10 -51.1(3)
C3 N2 C8 C10 130.4(2)
C13 N3 C12 N4 -1.3(3)
C15 N3 C12 N4 -177.4(2)
C13 N3 C12 Rh1 175.74(17)
C15 N3 C12 Rh1 -0.3(3)
C14 N4 C12 N3 1.0(3)
C19 N4 C12 N3 -179.6(2)
C14 N4 C12 Rh1 -175.3(2)
C19 N4 C12 Rh1 4.0(4)
C5 Rh1 C12 N3 -87.33(19)
C1 Rh1 C12 N3 -80.0(5)
Cl1 Rh1 C12 N3 93.25(18)
C5 Rh1 C12 N4 88.6(2)
C1 Rh1 C12 N4 95.9(5)
Cl1 Rh1 C12 N4 -90.8(2)
C12 N3 C13 C14 1.1(3)
C15 N3 C13 C14 177.5(2)
N3 C13 C14 N4 -0.5(3)
C12 N4 C14 C13 -0.4(3)
C19 N4 C14 C13 -179.7(2)
C12 N3 C15 C16 -18.2(3)
C13 N3 C15 C16 166.1(2)
C12 N3 C15 C17 103.3(3)
C13 N3 C15 C17 -72.4(3)
C12 N3 C15 C18 -136.6(3)
C13 N3 C15 C18 47.7(3)
C12 N4 C19 C20 56.7(3)
C14 N4 C19 C20 -124.0(3)
C12 N4 C19 C21 -67.4(3)
C14 N4 C19 C21 111.9(3)
C12 N4 C19 C22 175.1(3)
C14 N4 C19 C22 -5.6(3)
